data_1560837
loop_
_publ_author_name
'Dubskikh, Vadim A.'
'Lysova, Anna A.'
'Samsonenko, Denis G.'
'Lavrov, Alexander N.'
'Kovalenko, Konstantin A.'
'Dybtsev, Danil N.'
'Fedin, Vladimir P.'

_publ_section_title
;
 3D Metal-Organic Frameworks Based on Co(II) and Bithiophendicarboxylate:
 Synthesis, Crystal Structures, Gas Adsorption, and Magnetic Properties.
;
_journal_issue 5
_journal_name_full 'Molecules (Basel, Switzerland)'
_journal_page_first 1269
_journal_paper_doi 10.3390/molecules26051269
_journal_volume 26
_journal_year 2021
_chemical_formula_sum 'C62 H56 Co3 N8 O16 S6'
_chemical_formula_weight 1538.29
_space_group_crystal_system monoclinic
_space_group_IT_number 14
_space_group_name_Hall '-P 2ybc'
_space_group_name_H-M_alt 'P 1 21/c 1'
_atom_sites_solution_hydrogens geom
_atom_sites_solution_primary dual
_atom_sites_solution_secondary difmap
_audit_creation_method SHELXL-2018/3
_cell_angle_alpha 90
_cell_angle_beta 109.74(3)
_cell_angle_gamma 90
_cell_formula_units_Z 2
_cell_length_a 10.852(2)
_cell_length_b 25.406(5)
_cell_length_c 12.801(2)
_cell_measurement_reflns_used 15755
_cell_measurement_temperature 100(2)
_cell_measurement_theta_max 30.0
_cell_measurement_theta_min 2.3
_cell_volume 3321.9(12)
_computing_cell_refinement 'XDS (Kabsch, 2010)'
_computing_data_collection 'Marccd (Doyle, 2011)'
_computing_data_reduction 'XDS (Kabsch, 2010)'
_computing_molecular_graphics 'ShelXle (H\"ubschle, 2011)'
_computing_publication_material 'CIFTAB (Sheldrick, 2015)'
_computing_structure_refinement 'SHELXL-2018 (Sheldrick, 2015)'
_computing_structure_solution 'SHELXT-2018 (Sheldrick, 2015)'
_diffrn_ambient_temperature 100(2)
_diffrn_detector_area_resol_mean 12.4
_diffrn_measured_fraction_theta_full 0.970
_diffrn_measured_fraction_theta_max 0.963
_diffrn_measurement_device_type 'Rayonix SX-165 CCD'
_diffrn_measurement_method '\f scan'
_diffrn_radiation_monochromator 'Double Crystal Monochromator'
_diffrn_radiation_source synchrotron
_diffrn_radiation_type synchrotron
_diffrn_radiation_wavelength 0.79313
_diffrn_reflns_av_R_equivalents 0.0514
_diffrn_reflns_av_unetI/netI 0.0572
_diffrn_reflns_Laue_measured_fraction_full 0.970
_diffrn_reflns_Laue_measured_fraction_max 0.963
_diffrn_reflns_limit_h_max 13
_diffrn_reflns_limit_h_min -13
_diffrn_reflns_limit_k_max 32
_diffrn_reflns_limit_k_min -28
_diffrn_reflns_limit_l_max 16
_diffrn_reflns_limit_l_min -16
_diffrn_reflns_number 19683
_diffrn_reflns_point_group_measured_fraction_full 0.970
_diffrn_reflns_point_group_measured_fraction_max 0.963
_diffrn_reflns_theta_full 28.500
_diffrn_reflns_theta_max 30.977
_diffrn_reflns_theta_min 2.398
_diffrn_source synchrotron
_exptl_absorpt_coefficient_mu 1.345
_exptl_absorpt_correction_T_max 1.000
_exptl_absorpt_correction_T_min 0.893
_exptl_absorpt_correction_type multi-scan
_exptl_absorpt_process_details 'XDS (Kabsch, 2010)'
_exptl_crystal_colour red
_exptl_crystal_density_diffrn 1.538
_exptl_crystal_description stick
_exptl_crystal_F_000 1578
_exptl_crystal_size_max 0.15
_exptl_crystal_size_mid 0.15
_exptl_crystal_size_min 0.05
_refine_diff_density_max 0.723
_refine_diff_density_min -0.738
_refine_diff_density_rms 0.094
_refine_ls_extinction_coef 0.0106(10)
_refine_ls_extinction_expression Fc^*^=kFc[1+0.001xFc^2^\l^3^/sin(2\q)]^-1/4^
_refine_ls_extinction_method 'SHELXL-2018/3 (Sheldrick 2018)'
_refine_ls_goodness_of_fit_ref 1.052
_refine_ls_hydrogen_treatment constr
_refine_ls_matrix_type full
_refine_ls_number_parameters 530
_refine_ls_number_reflns 7317
_refine_ls_number_restraints 334
_refine_ls_restrained_S_all 1.126
_refine_ls_R_factor_all 0.0575
_refine_ls_R_factor_gt 0.0506
_refine_ls_shift/su_max 0.001
_refine_ls_shift/su_mean 0.000
_refine_ls_structure_factor_coef Fsqd
_refine_ls_weighting_details 'w=1/[\s^2^(Fo^2^)+(0.0754P)^2^+3.5550P] where P=(Fo^2^+2Fc^2^)/3'
_refine_ls_weighting_scheme calc
_refine_ls_wR_factor_gt 0.1375
_refine_ls_wR_factor_ref 0.1429
_reflns_Friedel_coverage 0.000
_reflns_number_gt 6412
_reflns_number_total 7317
_reflns_threshold_expression 'I > 2\s(I)'
_cod_data_source_file 1.cif
_cod_data_source_block ssk-1b
_cod_original_cell_volume 3322.0(12)
_cod_original_sg_symbol_H-M 'P 21/c'
_cod_database_code 1560837
_shelx_shelxl_version_number 2018/3
_shelx_space_group_comment
;
The symmetry employed for this shelxl refinement is uniquely defined
by the following loop, which should always be used as a source of
symmetry information in preference to the above space-group names.
They are only intended as comments.
;
_shelx_estimated_absorpt_t_min 0.824
_shelx_estimated_absorpt_t_max 0.936

loop_
_space_group_symop_operation_xyz
'x, y, z'
'-x, y+1/2, -z+1/2'
'-x, -y, -z'
'x, -y-1/2, z-1/2'

loop_
_atom_site_label
_atom_site_type_symbol
_atom_site_fract_x
_atom_site_fract_y
_atom_site_fract_z
_atom_site_U_iso_or_equiv
_atom_site_adp_type
_atom_site_occupancy
_atom_site_site_symmetry_order
_atom_site_calc_flag
_atom_site_refinement_flags_posn
_atom_site_refinement_flags_adp
_atom_site_refinement_flags_occupancy
_atom_site_disorder_assembly
_atom_site_disorder_group
Co1 Co 0.73770(4) 0.45794(2) 0.38634(3) 0.02402(13) Uani 1 1 d . . . . .
Co2 Co 0.500000 0.500000 0.500000 0.02186(14) Uani 1 2 d S . P . .
N1 N 0.8944(2) 0.42509(9) 0.35064(18) 0.0256(4) Uani 1 1 d . U . . .
N2 N 0.6553(3) 0.44154(14) 0.2133(2) 0.0451(6) Uani 1 1 d . U . . .
C1 C 1.0157(3) 0.42261(11) 0.4228(2) 0.0285(5) Uani 1 1 d . U . . .
H1 H 1.031344 0.433556 0.497115 0.034 Uiso 1 1 calc R U . . .
C2 C 1.1206(3) 0.40456(12) 0.3934(3) 0.0347(6) Uani 1 1 d . U . . .
H2 H 1.206507 0.403551 0.446336 0.042 Uiso 1 1 calc R U . . .
C3 C 1.0968(3) 0.38811(14) 0.2851(3) 0.0387(6) Uani 1 1 d . U . . .
H3 H 1.166493 0.375401 0.262926 0.046 Uiso 1 1 calc R U . . .
C4 C 0.9708(3) 0.39031(13) 0.2097(2) 0.0364(6) Uani 1 1 d . U . . .
H4 H 0.952447 0.378514 0.135550 0.044 Uiso 1 1 calc R U . . .
C5 C 0.8720(3) 0.41006(12) 0.2443(2) 0.0306(5) Uani 1 1 d . U . . .
C6 C 0.7356(3) 0.41704(15) 0.1685(2) 0.0416(6) Uani 1 1 d . U . . .
C7 C 0.6920(4) 0.40078(19) 0.0575(3) 0.0582(9) Uani 1 1 d . U . . .
H7 H 0.749635 0.383557 0.026869 0.070 Uiso 1 1 calc R U . . .
C8 C 0.5650(5) 0.4102(2) -0.0057(3) 0.0761(11) Uani 1 1 d . U . . .
H8 H 0.533715 0.400006 -0.081515 0.091 Uiso 1 1 calc R U . . .
C9 C 0.4816(5) 0.4346(2) 0.0407(4) 0.0814(11) Uani 1 1 d . U . . .
H9 H 0.392770 0.441120 -0.002474 0.098 Uiso 1 1 calc R U . . .
C10 C 0.5307(4) 0.4494(2) 0.1523(3) 0.0694(10) Uani 1 1 d . U . . .
H10 H 0.473764 0.465387 0.185239 0.083 Uiso 1 1 calc R U . . .
O11 O 0.84022(19) 0.46679(8) 0.54976(14) 0.0255(4) Uani 1 1 d . . . . .
O12 O 0.67491(19) 0.47998(8) 0.61624(15) 0.0275(4) Uani 1 1 d . . . . .
C11 C 0.7931(3) 0.47393(10) 0.6260(2) 0.0227(5) Uani 1 1 d . . . . .
C12 C 0.8875(3) 0.47664(11) 0.7408(2) 0.0256(5) Uani 1 1 d . . . . .
C13 C 1.0201(3) 0.47065(12) 0.7769(2) 0.0285(6) Uani 1 1 d . . . . .
H13 H 1.068445 0.461058 0.730241 0.034 Uiso 1 1 calc R U . . .
C14 C 1.0772(3) 0.48042(13) 0.8921(2) 0.0317(6) Uani 1 1 d . . . . .
H14 H 1.168662 0.478112 0.931011 0.038 Uiso 1 1 calc R U . . .
C15 C 0.9879(3) 0.49351(11) 0.9420(2) 0.0266(5) Uani 1 1 d . . . . .
S1 S 0.83115(7) 0.49347(3) 0.84736(5) 0.02806(17) Uani 1 1 d . . . . .
O21 O 0.6367(2) 0.39438(9) 0.4050(2) 0.0398(5) Uani 1 1 d . . . . .
O22 O 0.4606(2) 0.42112(8) 0.44675(16) 0.0277(4) Uani 1 1 d . . . . .
O23 O 0.41337(18) 0.01531(7) 0.12267(14) 0.0240(4) Uani 1 1 d . . . . .
O24 O 0.2364(2) 0.04054(8) 0.15608(16) 0.0286(4) Uani 1 1 d . . . . .
C201 C 0.5275(3) 0.38784(11) 0.4181(2) 0.0288(6) Uani 1 1 d . . . . .
C202 C 0.4752(3) 0.33360(12) 0.3921(2) 0.0301(6) Uani 1 1 d . . . . .
C203 C 0.3763(3) 0.30883(12) 0.4163(3) 0.0390(7) Uani 1 1 d . . . . .
H203 H 0.326776 0.324911 0.456247 0.047 Uiso 1 1 calc R U . . .
C204 C 0.3557(4) 0.25662(13) 0.3755(3) 0.0422(8) Uani 1 1 d . . . . .
H204 H 0.290416 0.233989 0.384672 0.051 Uiso 1 1 calc R U . . .
C205 C 0.4404(3) 0.24205(11) 0.3208(2) 0.0323(6) Uani 1 1 d . . . . .
C206 C 0.4502(3) 0.19166(11) 0.2705(2) 0.0309(6) Uani 1 1 d . . . . .
C207 C 0.5553(3) 0.17074(12) 0.2500(3) 0.0363(7) Uani 1 1 d . . . . .
H207 H 0.636278 0.188679 0.265389 0.044 Uiso 1 1 calc R U . . .
C208 C 0.5317(3) 0.11942(12) 0.2033(3) 0.0326(6) Uani 1 1 d . . . . .
H208 H 0.594936 0.099218 0.184559 0.039 Uiso 1 1 calc R U . . .
C209 C 0.4065(3) 0.10245(11) 0.1885(2) 0.0271(5) Uani 1 1 d . . . . .
C210 C 0.3481(3) 0.05081(11) 0.1522(2) 0.0242(5) Uani 1 1 d . . . . .
S21 S 0.54392(8) 0.29292(3) 0.31924(7) 0.0369(2) Uani 1 1 d . . . . .
S22 S 0.31794(7) 0.14915(3) 0.23122(6) 0.03055(18) Uani 1 1 d . . . . .
O1D O 0.8900(13) 0.3237(4) -0.0555(13) 0.069(2) Uani 0.480(3) 1 d D U P A 1
C11D C 0.9919(9) 0.3459(4) -0.0481(7) 0.0574(18) Uani 0.480(3) 1 d D U P A 1
H11D H 0.988239 0.376335 -0.092197 0.069 Uiso 0.480(3) 1 calc R U P A 1
N1D N 1.1088(8) 0.3296(3) 0.0192(6) 0.0658(18) Uani 0.480(3) 1 d D U P A 1
C12D C 1.137(2) 0.2778(5) 0.0746(16) 0.100(3) Uani 0.480(3) 1 d D U P A 1
H12A H 1.206260 0.281624 0.146883 0.150 Uiso 0.480(3) 1 calc R U P A 1
H12B H 1.165696 0.253244 0.028458 0.150 Uiso 0.480(3) 1 calc R U P A 1
H12C H 1.057606 0.264171 0.085375 0.150 Uiso 0.480(3) 1 calc R U P A 1
C13D C 1.2274(9) 0.3562(4) 0.0181(8) 0.070(3) Uani 0.480(3) 1 d D U P A 1
H13A H 1.269518 0.373543 0.089685 0.104 Uiso 0.480(3) 1 calc R U P A 1
H13B H 1.204788 0.382576 -0.041273 0.104 Uiso 0.480(3) 1 calc R U P A 1
H13C H 1.287716 0.330359 0.005048 0.104 Uiso 0.480(3) 1 calc R U P A 1
O1A O 0.8931(14) 0.3392(4) -0.0403(13) 0.077(2) Uani 0.520(3) 1 d D U P A 2
C11A C 0.9173(12) 0.2943(5) -0.0516(10) 0.091(3) Uani 0.520(3) 1 d D U P A 2
H11A H 0.845793 0.273331 -0.094710 0.109 Uiso 0.520(3) 1 calc R U P A 2
N1A N 1.0327(10) 0.2699(4) -0.0110(9) 0.103(2) Uani 0.520(3) 1 d D U P A 2
C12A C 1.1346(17) 0.2953(6) 0.0811(14) 0.099(3) Uani 0.520(3) 1 d D U P A 2
H12D H 1.216833 0.275777 0.097335 0.148 Uiso 0.520(3) 1 calc R U P A 2
H12E H 1.107901 0.295510 0.147020 0.148 Uiso 0.520(3) 1 calc R U P A 2
H12F H 1.147052 0.331535 0.060551 0.148 Uiso 0.520(3) 1 calc R U P A 2
C13A C 1.0446(17) 0.2153(5) -0.0445(15) 0.125(4) Uani 0.520(3) 1 d D U P A 2
H13D H 1.126698 0.211177 -0.059723 0.188 Uiso 0.520(3) 1 calc R U P A 2
H13E H 0.970639 0.206929 -0.111558 0.188 Uiso 0.520(3) 1 calc R U P A 2
H13F H 1.044283 0.191322 0.015433 0.188 Uiso 0.520(3) 1 calc R U P A 2
O2D O 0.7815(10) 0.2536(4) 0.1978(7) 0.093(2) Uani 0.480(3) 1 d D U P A 1
C21D C 0.7972(14) 0.2471(5) 0.1099(10) 0.080(2) Uani 0.480(3) 1 d D U P A 1
H21D H 0.763791 0.272391 0.052709 0.096 Uiso 0.480(3) 1 calc R U P A 1
N2D N 0.8609(11) 0.2049(4) 0.0912(8) 0.086(2) Uani 0.480(3) 1 d D U P A 1
C22D C 0.8976(15) 0.1601(4) 0.1647(10) 0.082(3) Uani 0.480(3) 1 d D U P A 1
H22A H 0.989480 0.151178 0.177575 0.124 Uiso 0.480(3) 1 calc R U P A 1
H22B H 0.842050 0.129991 0.130737 0.124 Uiso 0.480(3) 1 calc R U P A 1
H22C H 0.886343 0.168698 0.235496 0.124 Uiso 0.480(3) 1 calc R U P A 1
C23D C 0.8828(16) 0.1990(6) -0.0142(11) 0.108(3) Uani 0.480(3) 1 d D U P A 1
H23A H 0.963240 0.178827 -0.002921 0.163 Uiso 0.480(3) 1 calc R U P A 1
H23B H 0.891193 0.233808 -0.043969 0.163 Uiso 0.480(3) 1 calc R U P A 1
H23C H 0.808538 0.180298 -0.066765 0.163 Uiso 0.480(3) 1 calc R U P A 1
O2A O 1.0492(6) 0.2201(3) 0.2865(6) 0.0726(19) Uani 0.520(3) 1 d D U P A 2
C21A C 0.9459(8) 0.2424(4) 0.2449(7) 0.0633(18) Uani 0.520(3) 1 d D U P A 2
H21A H 0.937442 0.276234 0.273132 0.076 Uiso 0.520(3) 1 calc R U P A 2
N2A N 0.8428(6) 0.2241(2) 0.1633(5) 0.0516(13) Uani 0.520(3) 1 d D U P A 2
C22A C 0.8354(12) 0.1715(3) 0.1165(9) 0.073(2) Uani 0.520(3) 1 d D U P A 2
H22D H 0.774605 0.171596 0.039890 0.110 Uiso 0.520(3) 1 calc R U P A 2
H22E H 0.804312 0.146707 0.160766 0.110 Uiso 0.520(3) 1 calc R U P A 2
H22F H 0.922498 0.160696 0.117370 0.110 Uiso 0.520(3) 1 calc R U P A 2
C23A C 0.7224(8) 0.2561(4) 0.1112(7) 0.0589(18) Uani 0.520(3) 1 d D U P A 2
H23D H 0.699543 0.255312 0.030272 0.088 Uiso 0.520(3) 1 calc R U P A 2
H23E H 0.738366 0.292477 0.137454 0.088 Uiso 0.520(3) 1 calc R U P A 2
H23F H 0.650054 0.241361 0.131443 0.088 Uiso 0.520(3) 1 calc R U P A 2

loop_
_atom_site_aniso_label
_atom_site_aniso_U_11
_atom_site_aniso_U_22
_atom_site_aniso_U_33
_atom_site_aniso_U_23
_atom_site_aniso_U_13
_atom_site_aniso_U_12
Co1 0.0245(2) 0.0274(2) 0.01956(19) -0.00364(12) 0.00654(14) 0.00084(13)
Co2 0.0219(3) 0.0265(3) 0.0168(2) -0.00253(17) 0.00609(18) -0.00003(18)
N1 0.0282(11) 0.0254(10) 0.0233(9) -0.0019(8) 0.0088(8) -0.0002(8)
N2 0.0358(13) 0.0652(15) 0.0272(11) -0.0174(11) 0.0011(9) 0.0142(12)
C1 0.0312(13) 0.0256(11) 0.0276(11) -0.0022(9) 0.0083(9) 0.0023(9)
C2 0.0318(13) 0.0366(13) 0.0353(12) -0.0047(10) 0.0109(10) 0.0055(10)
C3 0.0382(14) 0.0436(14) 0.0359(13) -0.0051(11) 0.0148(11) 0.0069(11)
C4 0.0399(14) 0.0417(13) 0.0284(11) -0.0042(10) 0.0124(10) 0.0074(11)
C5 0.0349(12) 0.0346(12) 0.0225(10) -0.0032(9) 0.0098(9) 0.0044(10)
C6 0.0403(14) 0.0557(14) 0.0249(11) -0.0115(11) 0.0061(10) 0.0129(12)
C7 0.0515(17) 0.083(2) 0.0308(13) -0.0213(14) 0.0014(12) 0.0222(15)
C8 0.0591(19) 0.110(2) 0.0405(15) -0.0339(16) -0.0081(14) 0.0289(18)
C9 0.0535(19) 0.120(2) 0.0478(17) -0.0379(17) -0.0133(15) 0.0333(18)
C10 0.0457(17) 0.103(2) 0.0416(15) -0.0322(16) -0.0081(13) 0.0283(16)
O11 0.0249(10) 0.0331(10) 0.0187(8) -0.0012(7) 0.0074(7) -0.0003(7)
O12 0.0225(10) 0.0395(11) 0.0191(8) -0.0003(7) 0.0053(7) 0.0003(8)
C11 0.0242(13) 0.0248(12) 0.0189(11) 0.0001(9) 0.0070(9) -0.0001(9)
C12 0.0266(14) 0.0315(13) 0.0189(11) 0.0004(9) 0.0080(10) -0.0003(10)
C13 0.0286(15) 0.0361(14) 0.0209(12) 0.0004(10) 0.0085(10) 0.0033(11)
C14 0.0246(15) 0.0470(17) 0.0219(12) 0.0003(11) 0.0057(10) 0.0029(12)
C15 0.0238(14) 0.0344(14) 0.0196(12) 0.0007(10) 0.0045(9) 0.0007(10)
S1 0.0231(4) 0.0429(4) 0.0173(3) -0.0016(2) 0.0056(2) 0.0012(3)
O21 0.0372(13) 0.0313(11) 0.0582(14) -0.0167(10) 0.0259(11) -0.0082(9)
O22 0.0300(11) 0.0270(9) 0.0268(9) -0.0048(7) 0.0107(8) -0.0012(7)
O23 0.0256(10) 0.0272(9) 0.0203(8) 0.0003(7) 0.0093(7) -0.0007(7)
O24 0.0259(11) 0.0334(11) 0.0282(9) -0.0042(7) 0.0113(8) -0.0039(8)
C201 0.0306(15) 0.0314(14) 0.0247(12) -0.0064(10) 0.0098(10) -0.0038(11)
C202 0.0305(15) 0.0305(14) 0.0300(13) -0.0043(10) 0.0109(11) -0.0013(11)
C203 0.0396(18) 0.0288(15) 0.0548(19) -0.0020(13) 0.0240(15) -0.0023(12)
C204 0.046(2) 0.0280(15) 0.063(2) -0.0007(14) 0.0314(17) -0.0008(13)
C205 0.0344(16) 0.0268(14) 0.0358(14) -0.0018(11) 0.0121(12) -0.0006(11)
C206 0.0338(16) 0.0270(13) 0.0326(13) -0.0010(11) 0.0119(11) -0.0019(11)
C207 0.0327(17) 0.0287(14) 0.0517(18) -0.0068(13) 0.0198(13) -0.0077(12)
C208 0.0335(16) 0.0289(14) 0.0393(15) -0.0035(11) 0.0175(12) -0.0037(11)
C209 0.0307(15) 0.0278(13) 0.0233(12) 0.0003(10) 0.0098(10) -0.0009(10)
C210 0.0265(14) 0.0295(13) 0.0159(10) 0.0008(9) 0.0062(9) 0.0000(10)
S21 0.0435(5) 0.0315(4) 0.0436(4) -0.0134(3) 0.0250(3) -0.0106(3)
S22 0.0290(4) 0.0315(4) 0.0312(3) -0.0059(3) 0.0103(3) -0.0017(3)
O1D 0.099(4) 0.051(5) 0.062(4) -0.004(4) 0.035(3) 0.032(4)
C11D 0.079(4) 0.051(4) 0.049(3) -0.006(3) 0.031(3) 0.018(3)
N1D 0.081(4) 0.076(4) 0.044(3) -0.001(3) 0.025(3) 0.037(3)
C12D 0.113(6) 0.097(7) 0.080(5) 0.015(5) 0.021(5) 0.032(6)
C13D 0.069(6) 0.079(6) 0.054(4) -0.012(4) 0.011(4) 0.022(5)
O1A 0.108(4) 0.072(6) 0.061(4) -0.006(4) 0.039(3) 0.041(4)
C11A 0.107(5) 0.079(5) 0.083(4) -0.010(4) 0.027(4) 0.031(4)
N1A 0.111(5) 0.097(5) 0.096(4) -0.006(4) 0.029(4) 0.028(4)
C12A 0.109(6) 0.091(6) 0.092(5) -0.015(5) 0.029(5) 0.031(6)
C13A 0.126(7) 0.108(7) 0.135(7) -0.008(6) 0.034(6) 0.022(6)
O2D 0.102(4) 0.091(4) 0.084(4) 0.002(4) 0.029(4) -0.008(4)
C21D 0.090(4) 0.075(4) 0.077(4) 0.000(4) 0.030(4) -0.009(4)
N2D 0.087(4) 0.078(4) 0.094(4) 0.002(4) 0.030(4) 0.002(4)
C22D 0.094(6) 0.070(5) 0.077(5) 0.002(4) 0.021(5) -0.003(5)
C23D 0.110(7) 0.093(6) 0.120(7) -0.010(6) 0.037(6) 0.009(6)
O2A 0.039(3) 0.095(5) 0.076(4) 0.023(3) 0.010(3) -0.017(3)
C21A 0.063(4) 0.066(4) 0.059(4) 0.006(3) 0.019(3) -0.024(3)
N2A 0.063(3) 0.055(3) 0.044(3) 0.000(2) 0.028(2) -0.010(3)
C22A 0.084(5) 0.057(4) 0.074(4) 0.005(4) 0.020(4) -0.002(4)
C23A 0.063(4) 0.068(4) 0.048(3) 0.008(3) 0.022(3) -0.004(4)

loop_
_atom_type_symbol
_atom_type_description
_atom_type_scat_dispersion_real
_atom_type_scat_dispersion_imag
_atom_type_scat_source
C C 0.0046 0.0022 'International Tables Vol C Tables 4.2.6.8 and 6.1.1.4'
H H 0.0000 0.0000 'International Tables Vol C Tables 4.2.6.8 and 6.1.1.4'
N N 0.0087 0.0044 'International Tables Vol C Tables 4.2.6.8 and 6.1.1.4'
O O 0.0147 0.0080 'International Tables Vol C Tables 4.2.6.8 and 6.1.1.4'
S S 0.1503 0.1565 'International Tables Vol C Tables 4.2.6.8 and 6.1.1.4'
Co Co 0.3455 1.1930 'International Tables Vol C Tables 4.2.6.8 and 6.1.1.4'

loop_
_geom_angle_atom_site_label_1
_geom_angle_atom_site_label_2
_geom_angle_atom_site_label_3
_geom_angle
_geom_angle_site_symmetry_1
_geom_angle_site_symmetry_3
_geom_angle_publ_flag
N1 Co1 N2 77.30(10) . . ?
N1 Co1 O23 156.70(8) . 2_655 ?
N1 Co1 O24 98.38(8) . 2_655 ?
N2 Co1 O23 91.83(9) . 2_655 ?
N2 Co1 O24 88.50(11) . 2_655 ?
O11 Co1 N1 93.84(9) . . ?
O11 Co1 N2 170.99(10) . . ?
O11 Co1 O23 97.03(8) . 2_655 ?
O11 Co1 O24 94.44(8) . 2_655 ?
O21 Co1 N1 102.88(9) . . ?
O21 Co1 N2 84.97(12) . . ?
O21 Co1 O11 95.61(9) . . ?
O21 Co1 O23 96.51(8) . 2_655 ?
O21 Co1 O24 155.76(9) . 2_655 ?
O23 Co1 O24 60.34(7) 2_655 2_655 ?
O12 Co2 O12 180.00(16) 3_666 . ?
O12 Co2 O22 87.95(8) . 3_666 ?
O12 Co2 O22 87.95(8) 3_666 . ?
O12 Co2 O22 92.05(8) . . ?
O12 Co2 O22 92.05(8) 3_666 3_666 ?
O12 Co2 O23 87.14(7) . 4_566 ?
O12 Co2 O23 87.14(7) 3_666 2_655 ?
O12 Co2 O23 92.86(7) . 2_655 ?
O12 Co2 O23 92.86(7) 3_666 4_566 ?
O22 Co2 O22 180.0 3_666 . ?
O22 Co2 O23 88.46(7) . 4_566 ?
O22 Co2 O23 88.46(7) 3_666 2_655 ?
O22 Co2 O23 91.54(7) . 2_655 ?
O22 Co2 O23 91.54(7) 3_666 4_566 ?
O23 Co2 O23 180.0 4_566 2_655 ?
C1 N1 Co1 123.91(18) . . ?
C1 N1 C5 118.9(2) . . ?
C5 N1 Co1 116.86(19) . . ?
C6 N2 Co1 115.4(2) . . ?
C10 N2 Co1 124.6(2) . . ?
C10 N2 C6 119.7(3) . . ?
N1 C1 H1 118.8 . . ?
N1 C1 C2 122.4(3) . . ?
C2 C1 H1 118.8 . . ?
C1 C2 H2 120.8 . . ?
C3 C2 C1 118.5(3) . . ?
C3 C2 H2 120.8 . . ?
C2 C3 H3 120.2 . . ?
C4 C3 C2 119.5(3) . . ?
C4 C3 H3 120.2 . . ?
C3 C4 H4 120.6 . . ?
C3 C4 C5 118.7(3) . . ?
C5 C4 H4 120.6 . . ?
N1 C5 C4 121.9(3) . . ?
N1 C5 C6 115.2(3) . . ?
C4 C5 C6 122.9(3) . . ?
N2 C6 C5 115.0(3) . . ?
N2 C6 C7 121.5(3) . . ?
C7 C6 C5 123.4(3) . . ?
C6 C7 H7 120.7 . . ?
C8 C7 C6 118.6(4) . . ?
C8 C7 H7 120.7 . . ?
C7 C8 H8 120.0 . . ?
C7 C8 C9 120.0(4) . . ?
C9 C8 H8 120.0 . . ?
C8 C9 H9 120.7 . . ?
C8 C9 C10 118.6(4) . . ?
C10 C9 H9 120.7 . . ?
N2 C10 C9 121.5(4) . . ?
N2 C10 H10 119.2 . . ?
C9 C10 H10 119.2 . . ?
C11 O11 Co1 126.31(18) . . ?
C11 O12 Co2 140.38(17) . . ?
O11 C11 C12 116.7(2) . . ?
O12 C11 O11 127.6(2) . . ?
O12 C11 C12 115.7(2) . . ?
C11 C12 S1 118.9(2) . . ?
C13 C12 C11 128.9(2) . . ?
C13 C12 S1 112.0(2) . . ?
C12 C13 H13 124.0 . . ?
C12 C13 C14 112.0(2) . . ?
C14 C13 H13 124.0 . . ?
C13 C14 H14 123.2 . . ?
C15 C14 C13 113.5(3) . . ?
C15 C14 H14 123.2 . . ?
C14 C15 C15 128.2(3) . 3_767 ?
C14 C15 S1 111.0(2) . . ?
C15 C15 S1 120.8(3) 3_767 . ?
C15 S1 C12 91.50(13) . . ?
C201 O21 Co1 134.0(2) . . ?
C201 O22 Co2 131.55(19) . . ?
Co2 O23 Co1 110.72(8) 2_645 2_645 ?
C210 O23 Co1 90.30(16) . 2_645 ?
C210 O23 Co2 140.88(17) . 2_645 ?
C210 O24 Co1 89.02(16) . 2_645 ?
O21 C201 C202 113.4(3) . . ?
O22 C201 O21 128.0(3) . . ?
O22 C201 C202 118.6(3) . . ?
C201 C202 S21 118.4(2) . . ?
C203 C202 C201 130.3(3) . . ?
C203 C202 S21 111.3(2) . . ?
C202 C203 H203 123.6 . . ?
C202 C203 C204 112.7(3) . . ?
C204 C203 H203 123.6 . . ?
C203 C204 H204 123.5 . . ?
C205 C204 C203 112.9(3) . . ?
C205 C204 H204 123.5 . . ?
C204 C205 C206 128.4(3) . . ?
C204 C205 S21 110.7(2) . . ?
C206 C205 S21 120.8(2) . . ?
C205 C206 S22 120.1(2) . . ?
C207 C206 C205 128.4(3) . . ?
C207 C206 S22 111.5(2) . . ?
C206 C207 H207 123.3 . . ?
C206 C207 C208 113.3(3) . . ?
C208 C207 H207 123.3 . . ?
C207 C208 H208 124.0 . . ?
C209 C208 C207 112.0(3) . . ?
C209 C208 H208 124.0 . . ?
C208 C209 C210 128.8(3) . . ?
C208 C209 S22 111.7(2) . . ?
C210 C209 S22 119.2(2) . . ?
O23 C210 C209 120.1(2) . . ?
O24 C210 O23 120.2(2) . . ?
O24 C210 C209 119.6(2) . . ?
C205 S21 C202 92.34(15) . . ?
C209 S22 C206 91.42(14) . . ?
O1D C11D H11D 118.4 . . ?
O1D C11D N1D 123.2(11) . . ?
N1D C11D H11D 118.4 . . ?
C11D N1D C12D 125.7(11) . . ?
C11D N1D C13D 120.0(8) . . ?
C13D N1D C12D 112.2(11) . . ?
N1D C12D H12A 109.5 . . ?
N1D C12D H12B 109.5 . . ?
N1D C12D H12C 109.5 . . ?
H12A C12D H12B 109.5 . . ?
H12A C12D H12C 109.5 . . ?
H12B C12D H12C 109.5 . . ?
N1D C13D H13A 109.5 . . ?
N1D C13D H13B 109.5 . . ?
N1D C13D H13C 109.5 . . ?
H13A C13D H13B 109.5 . . ?
H13A C13D H13C 109.5 . . ?
H13B C13D H13C 109.5 . . ?
O1A C11A H11A 116.0 . . ?
O1A C11A N1A 128.0(15) . . ?
N1A C11A H11A 116.0 . . ?
C11A N1A C12A 117.4(11) . . ?
C11A N1A C13A 119.2(11) . . ?
C12A N1A C13A 122.3(11) . . ?
N1A C12A H12D 109.5 . . ?
N1A C12A H12E 109.5 . . ?
N1A C12A H12F 109.5 . . ?
H12D C12A H12E 109.5 . . ?
H12D C12A H12F 109.5 . . ?
H12E C12A H12F 109.5 . . ?
N1A C13A H13D 109.5 . . ?
N1A C13A H13E 109.5 . . ?
N1A C13A H13F 109.5 . . ?
H13D C13A H13E 109.5 . . ?
H13D C13A H13F 109.5 . . ?
H13E C13A H13F 109.5 . . ?
O2D C21D H21D 119.3 . . ?
O2D C21D N2D 121.4(13) . . ?
N2D C21D H21D 119.3 . . ?
C21D N2D C22D 124.0(11) . . ?
C21D N2D C23D 120.3(10) . . ?
C22D N2D C23D 115.3(11) . . ?
N2D C22D H22A 109.5 . . ?
N2D C22D H22B 109.5 . . ?
N2D C22D H22C 109.5 . . ?
H22A C22D H22B 109.5 . . ?
H22A C22D H22C 109.5 . . ?
H22B C22D H22C 109.5 . . ?
N2D C23D H23A 109.5 . . ?
N2D C23D H23B 109.5 . . ?
N2D C23D H23C 109.5 . . ?
H23A C23D H23B 109.5 . . ?
H23A C23D H23C 109.5 . . ?
H23B C23D H23C 109.5 . . ?
O2A C21A H21A 116.8 . . ?
O2A C21A N2A 126.4(9) . . ?
N2A C21A H21A 116.8 . . ?
C21A N2A C22A 123.9(8) . . ?
C21A N2A C23A 122.7(7) . . ?
C22A N2A C23A 113.4(7) . . ?
N2A C22A H22D 109.5 . . ?
N2A C22A H22E 109.5 . . ?
N2A C22A H22F 109.5 . . ?
H22D C22A H22E 109.5 . . ?
H22D C22A H22F 109.5 . . ?
H22E C22A H22F 109.5 . . ?
N2A C23A H23D 109.5 . . ?
N2A C23A H23E 109.5 . . ?
N2A C23A H23F 109.5 . . ?
H23D C23A H23E 109.5 . . ?
H23D C23A H23F 109.5 . . ?
H23E C23A H23F 109.5 . . ?

loop_
_geom_bond_atom_site_label_1
_geom_bond_atom_site_label_2
_geom_bond_distance
_geom_bond_site_symmetry_2
_geom_bond_publ_flag
Co1 N1 2.079(2) . yes
Co1 N2 2.131(3) . yes
Co1 O11 2.0231(19) . yes
Co1 O21 2.011(2) . yes
Co1 O23 2.1672(19) 2_655 yes
Co1 O24 2.209(2) 2_655 yes
Co2 O12 2.042(2) . yes
Co2 O12 2.042(2) 3_666 ?
Co2 O22 2.1134(19) . yes
Co2 O22 2.1134(19) 3_666 ?
Co2 O23 2.1209(18) 2_655 yes
Co2 O23 2.1209(18) 4_566 ?
N1 C1 1.330(4) . ?
N1 C5 1.354(3) . ?
N2 C6 1.347(4) . ?
N2 C10 1.328(5) . ?
C1 H1 0.9500 . ?
C1 C2 1.391(4) . ?
C2 H2 0.9500 . ?
C2 C3 1.386(4) . ?
C3 H3 0.9500 . ?
C3 C4 1.383(5) . ?
C4 H4 0.9500 . ?
C4 C5 1.386(4) . ?
C5 C6 1.481(4) . ?
C6 C7 1.399(4) . ?
C7 H7 0.9500 . ?
C7 C8 1.363(6) . ?
C8 H8 0.9500 . ?
C8 C9 1.386(6) . ?
C9 H9 0.9500 . ?
C9 C10 1.396(5) . ?
C10 H10 0.9500 . ?
O11 C11 1.259(3) . ?
O12 C11 1.255(3) . ?
C11 C12 1.483(3) . ?
C12 C13 1.363(4) . ?
C12 S1 1.726(3) . ?
C13 H13 0.9500 . ?
C13 C14 1.415(4) . ?
C14 H14 0.9500 . ?
C14 C15 1.370(4) . ?
C15 C15 1.456(5) 3_767 ?
C15 S1 1.723(3) . ?
O21 C201 1.262(4) . ?
O22 C201 1.247(3) . ?
O23 C210 1.281(3) . ?
O24 C210 1.257(3) . ?
C201 C202 1.485(4) . ?
C202 C203 1.367(4) . ?
C202 S21 1.722(3) . ?
C203 H203 0.9500 . ?
C203 C204 1.416(4) . ?
C204 H204 0.9500 . ?
C204 C205 1.381(4) . ?
C205 C206 1.453(4) . ?
C205 S21 1.717(3) . ?
C206 C207 1.361(4) . ?
C206 S22 1.730(3) . ?
C207 H207 0.9500 . ?
C207 C208 1.421(4) . ?
C208 H208 0.9500 . ?
C208 C209 1.376(4) . ?
C209 C210 1.463(4) . ?
C209 S22 1.728(3) . ?
O1D C11D 1.217(10) . ?
C11D H11D 0.9500 . ?
C11D N1D 1.336(8) . ?
N1D C12D 1.478(8) . ?
N1D C13D 1.458(8) . ?
C12D H12A 0.9800 . ?
C12D H12B 0.9800 . ?
C12D H12C 0.9800 . ?
C13D H13A 0.9800 . ?
C13D H13B 0.9800 . ?
C13D H13C 0.9800 . ?
O1A C11A 1.191(9) . ?
C11A H11A 0.9500 . ?
C11A N1A 1.337(9) . ?
N1A C12A 1.465(9) . ?
N1A C13A 1.470(8) . ?
C12A H12D 0.9800 . ?
C12A H12E 0.9800 . ?
C12A H12F 0.9800 . ?
C13A H13D 0.9800 . ?
C13A H13E 0.9800 . ?
C13A H13F 0.9800 . ?
O2D C21D 1.204(9) . ?
C21D H21D 0.9500 . ?
C21D N2D 1.340(10) . ?
N2D C22D 1.444(8) . ?
N2D C23D 1.455(8) . ?
C22D H22A 0.9800 . ?
C22D H22B 0.9800 . ?
C22D H22C 0.9800 . ?
C23D H23A 0.9800 . ?
C23D H23B 0.9800 . ?
C23D H23C 0.9800 . ?
O2A C21A 1.207(8) . ?
C21A H21A 0.9500 . ?
C21A N2A 1.330(8) . ?
N2A C22A 1.457(8) . ?
N2A C23A 1.491(7) . ?
C22A H22D 0.9800 . ?
C22A H22E 0.9800 . ?
C22A H22F 0.9800 . ?
C23A H23D 0.9800 . ?
C23A H23E 0.9800 . ?
C23A H23F 0.9800 . ?
